data_7026061
loop_
_publ_author_name
'Berggren, Gustav'
'Huang, Ping'
'Eriksson, Lars'
'Styring, Stenbj\"orn'
'Anderlund, Magnus F.'
'Thapper, Anders'

_publ_section_title
;
 Synthesis and characterisation of low valent Mn-complexes as models for
 Mn-catalases.
;
_journal_issue 45
_journal_name_full 'Dalton transactions (Cambridge, England : 2003)'
_journal_page_first 11035
_journal_page_last 11044
_journal_paper_doi 10.1039/c0dt00165a
_journal_volume 39
_journal_year 2010
_chemical_formula_moiety 'C120 H132 Mn6 N24 O12, 6(Cl O4)'
_chemical_formula_sum 'C120 H132 Cl6 Mn6 N24 O36'
_chemical_formula_weight 3028.84
_chemical_name_systematic
;
?
;
_space_group_IT_number 86
_symmetry_cell_setting tetragonal
_symmetry_space_group_name_Hall '-P 4bc'
_symmetry_space_group_name_H-M 'P 42/n :2'
_atom_sites_solution_hydrogens geom
_atom_sites_solution_primary direct
_atom_sites_solution_secondary difmap
_audit_creation_method 'Manual editing of the cif produced by SHELXL-97'
_cell_angle_alpha 90.0
_cell_angle_beta 90.0
_cell_angle_gamma 90.0
_cell_formula_units_Z 4
_cell_length_a 26.7119(3)
_cell_length_b 26.7119(3)
_cell_length_c 24.2013(5)
_cell_measurement_reflns_used 34001
_cell_measurement_temperature 100(2)
_cell_measurement_theta_max 35.1991
_cell_measurement_theta_min 2.8971
_cell_volume 17268.2(5)
_computing_cell_refinement
;
CrysAlis RED, Oxford Diffraction Ltd.,
Version 1.171.32.24 (release 21-04-2008 CrysAlis171 .NET)
(compiled Apr 21 2008,18:23:10)
;
_computing_data_collection MARCCD
_computing_data_reduction
;
CrysAlis RED, Oxford Diffraction Ltd.,
Version 1.171.32.24 (release 21-04-2008 CrysAlis171 .NET)
(compiled Apr 21 2008,18:23:10)
;
_computing_structure_refinement 'SHELXH (Sheldrick, 2008)'
_computing_structure_solution 'SHELXD (Sheldrick, 2008)'
_diffrn_ambient_temperature 100(2)
_diffrn_detector_area_resol_mean 12.4
_diffrn_measured_fraction_theta_full 0.949
_diffrn_measured_fraction_theta_max 0.949
_diffrn_measurement_device_type 'MARCCD 165'
_diffrn_measurement_method '\f scan'
_diffrn_radiation_monochromator Si(111)
_diffrn_radiation_source 'Beamline 911/5, Maxlab, Lund '
_diffrn_radiation_type synchrotron
_diffrn_radiation_wavelength 0.90769
_diffrn_reflns_av_R_equivalents 0.0542
_diffrn_reflns_av_sigmaI/netI 0.0673
_diffrn_reflns_limit_h_max 22
_diffrn_reflns_limit_h_min -21
_diffrn_reflns_limit_k_max 31
_diffrn_reflns_limit_k_min 1
_diffrn_reflns_limit_l_max 25
_diffrn_reflns_limit_l_min 0
_diffrn_reflns_number 29388
_diffrn_reflns_theta_full 31.99
_diffrn_reflns_theta_max 31.96
_diffrn_reflns_theta_min 3.06
_diffrn_standards_number 0
_exptl_absorpt_coefficient_mu 1.140
_exptl_absorpt_correction_T_max 1.00
_exptl_absorpt_correction_T_min 0.91
_exptl_absorpt_correction_type multi-scan
_exptl_absorpt_process_details 'SCALE3 ABSPACK - in Crysalis RED'
_exptl_crystal_colour colourless
_exptl_crystal_density_diffrn 1.165
_exptl_crystal_density_method 'not measured'
_exptl_crystal_description needle
_exptl_crystal_F_000 6240
_exptl_crystal_size_max 0.10
_exptl_crystal_size_mid 0.03
_exptl_crystal_size_min 0.02
_refine_diff_density_max 1.861
_refine_diff_density_min -1.478
_refine_diff_density_rms 0.148
_refine_ls_extinction_method none
_refine_ls_goodness_of_fit_ref 3.376
_refine_ls_hydrogen_treatment constr
_refine_ls_matrix_type full
_refine_ls_number_parameters 837
_refine_ls_number_reflns 13671
_refine_ls_number_restraints 352
_refine_ls_restrained_S_all 3.453
_refine_ls_R_factor_all 0.1892
_refine_ls_R_factor_gt 0.1532
_refine_ls_shift/su_max 0.000
_refine_ls_shift/su_mean 0.000
_refine_ls_structure_factor_coef Fsqd
_refine_ls_weighting_details 'calc w=1/[\s^2^(Fo^2^)+(0.06P)^2^] where P=(Fo^2^+2Fc^2^)/3'
_refine_ls_weighting_scheme calc
_refine_ls_wR_factor_gt 0.3973
_refine_ls_wR_factor_ref 0.4092
_reflns_number_gt 7708
_reflns_number_total 13671
_reflns_threshold_expression I>2\s(I)
_cod_data_source_file c0dt00165a.txt
_cod_data_source_block asq
_cod_original_sg_symbol_H-M 'P 42/n'
_cod_database_code 7026061

loop_
_symmetry_equiv_pos_as_xyz
'x, y, z'
'-x+1/2, -y+1/2, z'
'-y, x+1/2, z+1/2'
'y+1/2, -x, z+1/2'
'-x, -y, -z'
'x-1/2, y-1/2, -z'
'y, -x-1/2, -z-1/2'
'-y-1/2, x, -z-1/2'

loop_
_atom_site_label
_atom_site_type_symbol
_atom_site_fract_x
_atom_site_fract_y
_atom_site_fract_z
_atom_site_U_iso_or_equiv
_atom_site_adp_type
_atom_site_occupancy
_atom_site_symmetry_multiplicity
_atom_site_calc_flag
_atom_site_refinement_flags
Mn1 Mn 0.94349(6) 0.28708(7) 0.21106(8) 0.0676(6) Uani 1 1 d U
O101 O 0.9372(3) 0.2111(3) 0.2398(4) 0.086(2) Uani 1 1 d U
O102 O 0.8947(3) 0.3205(4) 0.2685(4) 0.087(2) Uani 1 1 d U
N121 N 0.9418(3) 0.3628(4) 0.1640(5) 0.071(2) Uani 1 1 d U
C1 C 0.9156(5) 0.4019(5) 0.1791(7) 0.089(4) Uani 1 1 d U
H1 H 0.8994 0.4016 0.2140 0.107 Uiso 1 1 calc R
C2 C 0.9112(5) 0.4406(5) 0.1482(7) 0.094(4) Uani 1 1 d U
H2 H 0.8900 0.4670 0.1603 0.113 Uiso 1 1 calc R
C3 C 0.9349(5) 0.4461(5) 0.1000(8) 0.101(4) Uani 1 1 d U
H3 H 0.9325 0.4759 0.0788 0.122 Uiso 1 1 calc R
C4 C 0.9623(4) 0.4064(4) 0.0833(6) 0.072(3) Uani 1 1 d U
H4 H 0.9783 0.4062 0.0482 0.087 Uiso 1 1 calc R
C5 C 0.9663(4) 0.3656(4) 0.1192(6) 0.066(3) Uani 1 1 d U
C6 C 0.9989(4) 0.3196(4) 0.1030(6) 0.082(4) Uani 1 1 d U
H6A H 1.0023 0.3182 0.0623 0.099 Uiso 1 1 calc R
H6B H 1.0328 0.3234 0.1190 0.099 Uiso 1 1 calc R
N111 N 0.9770(3) 0.2738(3) 0.1225(4) 0.065(2) Uani 1 1 d U
C7 C 1.0167(4) 0.2364(4) 0.1318(6) 0.074(3) Uani 1 1 d U
H7A H 1.0379 0.2340 0.0984 0.089 Uiso 1 1 calc R
H7B H 1.0012 0.2033 0.1382 0.089 Uiso 1 1 calc R
C8 C 1.0485(4) 0.2496(4) 0.1799(6) 0.075(3) Uani 1 1 d U
C9 C 1.0982(4) 0.2380(4) 0.1861(6) 0.077(3) Uani 1 1 d U
H9 H 1.1148 0.2233 0.1554 0.092 Uiso 1 1 calc R
C10 C 1.1251(5) 0.2458(5) 0.2315(7) 0.095(4) Uani 1 1 d U
H10 H 1.1590 0.2353 0.2339 0.114 Uiso 1 1 calc R
C11 C 1.1016(5) 0.2700(6) 0.2754(7) 0.097(4) Uani 1 1 d U
H11 H 1.1196 0.2790 0.3078 0.116 Uiso 1 1 calc R
C12 C 1.0503(4) 0.2808(7) 0.2698(7) 0.110(5) Uani 1 1 d U
H12 H 1.0329 0.2944 0.3006 0.132 Uiso 1 1 calc R
N122 N 1.0248(3) 0.2725(4) 0.2228(5) 0.083(3) Uani 1 1 d U
C13 C 0.9393(4) 0.2563(4) 0.0858(5) 0.059(2) Uani 1 1 d U
H13A H 0.9551 0.2359 0.0565 0.071 Uiso 1 1 calc R
H13B H 0.9229 0.2854 0.0679 0.071 Uiso 1 1 calc R
C14 C 0.8987(3) 0.2242(4) 0.1156(5) 0.057(2) Uani 1 1 d U
H14A H 0.8721 0.2151 0.0888 0.068 Uiso 1 1 calc R
H14B H 0.9141 0.1928 0.1292 0.068 Uiso 1 1 calc R
N112 N 0.8758(3) 0.2515(3) 0.1630(3) 0.0535(18) Uani 1 1 d U
C15 C 0.8527(4) 0.2180(4) 0.2024(5) 0.064(3) Uani 1 1 d U
H15A H 0.8312 0.1934 0.1831 0.077 Uiso 1 1 calc R
H15B H 0.8318 0.2371 0.2288 0.077 Uiso 1 1 calc R
C16 C 0.8951(4) 0.1913(5) 0.2329(6) 0.075(3) Uani 1 1 d U
C17 C 0.8369(4) 0.2892(4) 0.1436(5) 0.061(3) Uani 1 1 d U
H17A H 0.8243 0.3075 0.1763 0.073 Uiso 1 1 calc R
H17B H 0.8537 0.3138 0.1193 0.073 Uiso 1 1 calc R
C18 C 0.7924(3) 0.2678(4) 0.1127(5) 0.056(2) Uani 1 1 d U
C19 C 0.7500 0.2500 0.1437(6) 0.050(3) Uani 1 2 d SU
H19 H 0.7500 0.2500 0.1829 0.060 Uiso 1 2 calc SR
C20 C 0.7901(4) 0.2684(4) 0.0569(5) 0.060(3) Uani 1 1 d U
H20 H 0.8177 0.2824 0.0375 0.073 Uiso 1 1 calc R
C21 C 0.7500 0.2500 0.0258(7) 0.051(3) Uani 1 2 d SU
H21 H 0.7500 0.2500 -0.0135 0.061 Uiso 1 2 calc SR
Mn2 Mn 0.93287(6) 0.12653(7) 0.32155(9) 0.0743(6) Uani 1 1 d U
O202 O 0.8814(3) 0.1502(3) 0.2609(3) 0.073(2) Uani 1 1 d U
O201 O 0.9370(2) 0.1890(3) 0.3753(3) 0.0729(19) Uani 1 1 d U
N221 N 0.9216(4) 0.0483(4) 0.2926(5) 0.088(3) Uani 1 1 d U
C22 C 0.8921(5) 0.0350(5) 0.2514(7) 0.092(4) Uani 1 1 d U
H22 H 0.8814 0.0611 0.2276 0.111 Uiso 1 1 calc R
C23 C 0.8749(6) -0.0128(6) 0.2387(8) 0.115(4) Uani 1 1 d U
H23 H 0.8553 -0.0217 0.2074 0.138 Uiso 1 1 calc R
C24 C 0.8928(7) -0.0483(6) 0.2836(10) 0.133(6) Uani 1 1 d U
H24 H 0.8858 -0.0829 0.2792 0.159 Uiso 1 1 calc R
C25 C 0.9180(8) -0.0339(8) 0.3295(13) 0.192(12) Uani 1 1 d U
H25 H 0.9221 -0.0554 0.3605 0.230 Uiso 1 1 calc R
C26 C 0.9359(6) 0.0106(6) 0.3284(6) 0.096(3) Uani 1 1 d U
C27 C 0.9715(6) 0.0269(6) 0.3721(8) 0.121(5) Uani 1 1 d U
H27A H 1.0058 0.0226 0.3574 0.146 Uiso 1 1 calc R
H27B H 0.9680 0.0035 0.4036 0.146 Uiso 1 1 calc R
N211 N 0.9675(4) 0.0792(5) 0.3943(5) 0.099(3) Uani 1 1 d U
C28 C 1.0141(5) 0.1001(6) 0.4074(6) 0.099(4) Uani 1 1 d U
H28A H 1.0332 0.0766 0.4310 0.119 Uiso 1 1 calc R
H28B H 1.0091 0.1315 0.4284 0.119 Uiso 1 1 calc R
C29 C 1.0436(3) 0.1111(3) 0.3550(3) 0.088(3) Uani 1 1 d GU
C30 C 1.0955(3) 0.1083(4) 0.3522(4) 0.114(5) Uani 1 1 d GU
H30 H 1.1142 0.0992 0.3841 0.137 Uiso 1 1 calc R
C31 C 1.1200(2) 0.1186(4) 0.3029(5) 0.135(7) Uani 1 1 d GU
H31 H 1.1555 0.1167 0.3010 0.162 Uiso 1 1 calc R
C32 C 1.0926(3) 0.1319(4) 0.2563(4) 0.102(4) Uani 1 1 d GU
H32 H 1.1093 0.1389 0.2225 0.122 Uiso 1 1 calc R
C33 C 1.0407(3) 0.1347(3) 0.2590(3) 0.108(5) Uani 1 1 d GU
H33 H 1.0219 0.1437 0.2272 0.129 Uiso 1 1 calc R
N222 N 1.01619(19) 0.1243(3) 0.3084(4) 0.081(3) Uani 1 1 d GU
C34 C 0.9349(5) 0.0852(8) 0.4378(7) 0.135(6) Uani 1 1 d U
H34A H 0.9403 0.1190 0.4535 0.162 Uiso 1 1 calc R
H34B H 0.9441 0.0606 0.4667 0.162 Uiso 1 1 calc R
C35 C 0.8814(5) 0.0796(6) 0.4268(5) 0.088(4) Uani 1 1 d U
H35A H 0.8626 0.0844 0.4617 0.105 Uiso 1 1 calc R
H35B H 0.8748 0.0453 0.4134 0.105 Uiso 1 1 calc R
N212 N 0.8632(3) 0.1164(4) 0.3849(4) 0.076(2) Uani 1 1 d U
C36 C 0.8536(4) 0.1689(5) 0.4086(7) 0.091(4) Uani 1 1 d U
H36A H 0.8258 0.1847 0.3879 0.109 Uiso 1 1 calc R
H36B H 0.8431 0.1657 0.4477 0.109 Uiso 1 1 calc R
C37 C 0.8991(4) 0.2025(5) 0.4056(6) 0.078(3) Uani 1 1 d U
Mn3 Mn 0.94366(6) 0.30310(8) 0.42972(9) 0.0790(7) Uani 1 1 d U
O301 O 0.9455(3) 0.3100(4) 0.3417(4) 0.092(3) Uani 1 1 d U
O302 O 0.8941(3) 0.2404(3) 0.4302(4) 0.077(2) Uani 1 1 d U
N321 N 0.9293(3) 0.3078(4) 0.5200(4) 0.075(2) Uani 1 1 d U
C38 C 0.8928(5) 0.2844(5) 0.5443(6) 0.083(3) Uani 1 1 d U
H38 H 0.8758 0.2591 0.5243 0.100 Uiso 1 1 calc R
C39 C 0.8770(5) 0.2945(6) 0.5990(7) 0.102(5) Uani 1 1 d U
H39 H 0.8492 0.2770 0.6139 0.122 Uiso 1 1 calc R
C40 C 0.9027(5) 0.3313(6) 0.6324(6) 0.099(4) Uani 1 1 d U
H40 H 0.8953 0.3367 0.6703 0.119 Uiso 1 1 calc R
C41 C 0.9394(5) 0.3579(5) 0.6039(7) 0.094(4) Uani 1 1 d U
H41 H 0.9551 0.3856 0.6215 0.113 Uiso 1 1 calc R
C42 C 0.9538(5) 0.3453(5) 0.5509(6) 0.079(3) Uani 1 1 d U
C43 C 0.9944(4) 0.3722(5) 0.5260(6) 0.093(3) Uani 1 1 d U
H43A H 1.0261 0.3535 0.5307 0.111 Uiso 1 1 calc R
H43B H 0.9981 0.4055 0.5434 0.111 Uiso 1 1 calc R
N311 N 0.9817(3) 0.3781(4) 0.4628(5) 0.085(2) Uani 1 1 d U
C44 C 1.0276(5) 0.3827(6) 0.4262(7) 0.102(4) Uani 1 1 d U
H44A H 1.0178 0.3907 0.3877 0.122 Uiso 1 1 calc R
H44B H 1.0501 0.4093 0.4400 0.122 Uiso 1 1 calc R
C45 C 1.0525(5) 0.3328(6) 0.4291(7) 0.104(5) Uani 1 1 d U
C46 C 1.1060(5) 0.3308(7) 0.4351(7) 0.120(5) Uani 1 1 d U
H46 H 1.1254 0.3604 0.4382 0.144 Uiso 1 1 calc R
C47 C 1.1295(6) 0.2808(10) 0.4363(15) 0.241(17) Uani 1 1 d U
H47 H 1.1642 0.2772 0.4438 0.289 Uiso 1 1 calc R
C48 C 1.0998(6) 0.2394(8) 0.4261(10) 0.165(9) Uani 1 1 d U
H48 H 1.1136 0.2074 0.4180 0.198 Uiso 1 1 calc R
C49 C 1.0477(5) 0.2479(6) 0.4288(7) 0.106(5) Uani 1 1 d U
H49 H 1.0271 0.2190 0.4302 0.127 Uiso 1 1 calc R
N322 N 1.0256(4) 0.2890(5) 0.4295(5) 0.097(3) Uani 1 1 d U
C50 C 0.9483(5) 0.4220(5) 0.4485(7) 0.098(4) Uani 1 1 d U
H50A H 0.9294 0.4321 0.4818 0.118 Uiso 1 1 calc R
H50B H 0.9695 0.4506 0.4372 0.118 Uiso 1 1 calc R
C51 C 0.9134(4) 0.4107(5) 0.4046(6) 0.086(3) Uani 1 1 d U
H51A H 0.9322 0.4103 0.3693 0.104 Uiso 1 1 calc R
H51B H 0.8889 0.4384 0.4025 0.104 Uiso 1 1 calc R
N312 N 0.8849(3) 0.3624(4) 0.4092(4) 0.078(2) Uani 1 1 d U
C52 C 0.8636(4) 0.3431(6) 0.3533(5) 0.097(4) Uani 1 1 d U
H52A H 0.8390 0.3161 0.3597 0.116 Uiso 1 1 calc R
H52B H 0.8469 0.3707 0.3331 0.116 Uiso 1 1 calc R
C53 C 0.9057(5) 0.3244(6) 0.3216(7) 0.098(4) Uani 1 1 d U
C54 C 0.8417(4) 0.3663(5) 0.4497(5) 0.081(3) Uani 1 1 d U
H54A H 0.8257 0.3330 0.4529 0.097 Uiso 1 1 calc R
H54B H 0.8554 0.3750 0.4865 0.097 Uiso 1 1 calc R
C55 C 0.8029(4) 0.4032(5) 0.4353(5) 0.070(3) Uani 1 1 d U
C56 C 0.8047(5) 0.4547(5) 0.4503(5) 0.077(3) Uani 1 1 d U
H56 H 0.8329 0.4662 0.4705 0.093 Uiso 1 1 calc R
C57 C 0.7661(5) 0.4907(6) 0.4365(7) 0.102(4) Uani 1 1 d U
H57 H 0.7669 0.5244 0.4490 0.122 Uiso 1 1 calc R
C58 C 0.7291(5) 0.4727(5) 0.4048(6) 0.087(4) Uani 1 1 d U
H58 H 0.7046 0.4955 0.3917 0.104 Uiso 1 1 calc R
C59 C 0.7245(4) 0.4231(5) 0.3900(5) 0.073(3) Uani 1 1 d U
C60 C 0.7615(4) 0.3889(5) 0.4043(5) 0.066(3) Uani 1 1 d U
H60 H 0.7584 0.3551 0.3927 0.079 Uiso 1 1 calc R
C61 C 0.6791(4) 0.4048(5) 0.3531(5) 0.074(3) Uani 1 1 d U
H61A H 0.6667 0.4335 0.3312 0.089 Uiso 1 1 calc R
H61B H 0.6914 0.3792 0.3269 0.089 Uiso 1 1 calc R
Cl1 Cl 0.98971(14) 0.09653(14) 0.1094(2) 0.1102(13) Uani 1 1 d DU
O11 O 1.0403(3) 0.1110(3) 0.1200(4) 0.116(3) Uani 1 1 d DU
O12 O 0.9689(4) 0.1255(3) 0.0653(3) 0.112(3) Uani 1 1 d DU
O13 O 0.9602(3) 0.1067(4) 0.1582(4) 0.133(4) Uani 1 1 d DU
O14 O 0.9871(4) 0.0450(3) 0.0968(5) 0.170(6) Uani 1 1 d DU
Cl2 Cl 0.10480(15) 0.08656(17) 0.5306(2) 0.1193(16) Uani 1 1 d DU
O21 O 0.1178(6) 0.1123(7) 0.4813(5) 0.261(10) Uani 1 1 d DU
O22 O 0.0551(4) 0.0680(7) 0.5278(7) 0.273(11) Uani 1 1 d DU
O23 O 0.1377(6) 0.0441(6) 0.5354(10) 0.338(14) Uani 1 1 d DU
O24 O 0.1113(10) 0.1177(7) 0.5769(6) 0.405(18) Uani 1 1 d DU
Cl4 Cl 0.2500 0.2500 0.3566(5) 0.254(5) Uani 1 2 d SDU
O41 O 0.2837(4) 0.2212(5) 0.3254(6) 0.254(5) Uani 1 1 d DU
O42 O 0.2217(4) 0.2168(4) 0.3917(6) 0.254(5) Uani 1 1 d DU
Cl3 Cl 0.7556(4) 0.2495(3) 0.3234(2) 0.0998(16) Uani 0.50 1 d PDU
O31 O 0.7454(3) 0.20580(19) 0.2942(3) 0.0998(16) Uani 1 1 d DU
O32 O 0.7500 0.2500 0.3803(3) 0.0998(16) Uani 1 2 d SDU
O33 O 0.8154(3) 0.2436(5) 0.3240(5) 0.0998(16) Uani 0.50 1 d PDU

loop_
_atom_site_aniso_label
_atom_site_aniso_U_11
_atom_site_aniso_U_22
_atom_site_aniso_U_33
_atom_site_aniso_U_23
_atom_site_aniso_U_13
_atom_site_aniso_U_12
Mn1 0.0325(9) 0.0811(13) 0.0892(13) 0.0082(10) 0.0034(8) 0.0052(8)
O101 0.035(4) 0.091(5) 0.131(7) 0.034(5) 0.000(4) 0.008(3)
O102 0.048(4) 0.109(6) 0.104(5) -0.004(5) 0.010(4) 0.014(4)
N121 0.039(5) 0.070(5) 0.103(7) -0.007(4) -0.003(4) -0.002(4)
C1 0.059(7) 0.052(6) 0.157(12) -0.024(6) 0.006(7) -0.012(5)
C2 0.066(9) 0.061(7) 0.156(13) -0.021(7) 0.000(8) -0.002(6)
C3 0.056(8) 0.067(7) 0.182(13) 0.004(8) 0.008(8) 0.007(6)
C4 0.037(6) 0.064(6) 0.116(9) -0.004(5) -0.018(6) -0.009(4)
C5 0.028(5) 0.059(5) 0.111(8) 0.002(5) -0.006(5) -0.013(4)
C6 0.030(6) 0.076(6) 0.140(10) 0.026(7) 0.022(6) 0.000(4)
N111 0.037(4) 0.058(5) 0.100(5) 0.021(4) 0.010(4) -0.002(3)
C7 0.033(5) 0.057(6) 0.133(9) -0.004(6) 0.016(5) 0.002(4)
C8 0.039(5) 0.069(7) 0.116(8) 0.023(6) 0.014(5) 0.008(5)
C9 0.041(5) 0.067(7) 0.123(9) 0.012(7) 0.011(5) 0.000(5)
C10 0.054(7) 0.085(10) 0.146(12) 0.014(9) -0.010(6) 0.020(7)
C11 0.048(6) 0.129(12) 0.114(10) 0.020(8) -0.024(7) 0.015(7)
C12 0.031(5) 0.169(15) 0.131(10) -0.017(11) 0.001(6) 0.002(7)
N122 0.029(4) 0.107(8) 0.113(7) 0.007(6) -0.003(4) 0.000(4)
C13 0.048(5) 0.060(6) 0.069(6) 0.001(5) 0.018(4) 0.002(4)
C14 0.031(5) 0.061(6) 0.079(6) 0.005(5) 0.000(4) 0.012(4)
N112 0.033(4) 0.058(5) 0.069(5) 0.007(4) 0.011(3) 0.011(3)
C15 0.044(5) 0.059(6) 0.088(7) 0.020(5) 0.004(5) 0.008(4)
C16 0.042(6) 0.087(8) 0.095(8) 0.021(6) 0.006(6) 0.013(5)
C17 0.046(5) 0.051(6) 0.086(8) 0.005(5) -0.014(5) 0.007(4)
C18 0.036(5) 0.044(6) 0.087(6) 0.006(5) -0.010(4) 0.005(4)
C19 0.038(6) 0.046(8) 0.065(8) 0.000 0.000 0.013(5)
C20 0.050(6) 0.052(6) 0.080(6) 0.023(5) -0.003(5) 0.008(5)
C21 0.034(7) 0.041(8) 0.079(9) 0.000 0.000 0.011(6)
Mn2 0.0401(9) 0.0783(13) 0.1045(15) 0.0251(11) 0.0031(9) 0.0209(8)
O202 0.050(4) 0.063(5) 0.106(5) 0.015(4) -0.003(4) 0.018(3)
O201 0.031(4) 0.090(5) 0.097(5) 0.019(4) -0.002(3) 0.010(3)
N221 0.054(6) 0.078(5) 0.132(8) 0.028(4) 0.012(5) 0.022(4)
C22 0.063(8) 0.073(7) 0.141(11) 0.010(7) 0.011(7) 0.009(6)
C23 0.107(12) 0.093(9) 0.145(12) -0.018(8) 0.044(9) 0.005(8)
C24 0.134(16) 0.066(9) 0.198(17) 0.023(8) 0.055(11) -0.025(9)
C25 0.123(15) 0.122(12) 0.33(3) 0.104(16) -0.101(19) -0.049(13)
C26 0.095(10) 0.092(6) 0.100(9) 0.041(6) 0.031(6) 0.001(7)
C27 0.106(12) 0.084(7) 0.174(13) 0.073(7) -0.028(8) -0.010(7)
N211 0.054(5) 0.104(6) 0.140(7) 0.044(6) -0.003(5) 0.021(5)
C28 0.053(6) 0.125(11) 0.118(9) 0.024(9) -0.026(5) 0.011(7)
C29 0.050(5) 0.069(8) 0.145(9) 0.015(8) -0.016(5) 0.008(6)
C30 0.059(6) 0.114(12) 0.171(12) 0.042(11) -0.003(7) 0.044(8)
C31 0.064(8) 0.141(14) 0.200(15) 0.092(14) 0.012(7) 0.036(9)
C32 0.059(6) 0.091(10) 0.156(11) 0.024(9) 0.012(7) 0.035(7)
C33 0.059(6) 0.100(10) 0.163(11) 0.051(10) 0.026(7) 0.024(7)
N222 0.045(4) 0.068(6) 0.129(7) 0.020(6) 0.004(4) 0.020(4)
C34 0.053(6) 0.208(17) 0.145(10) 0.091(10) 0.000(7) 0.041(9)
C35 0.065(6) 0.121(10) 0.077(8) 0.029(7) -0.001(6) 0.006(7)
N212 0.030(4) 0.095(6) 0.105(6) 0.023(5) -0.005(4) 0.004(4)
C36 0.043(6) 0.097(7) 0.133(11) 0.000(7) 0.018(6) -0.002(5)
C37 0.029(5) 0.088(7) 0.117(10) -0.001(7) 0.002(6) 0.010(5)
Mn3 0.0356(9) 0.1016(15) 0.0997(15) 0.0137(11) 0.0022(9) -0.0001(9)
O301 0.042(4) 0.141(8) 0.093(5) -0.001(5) 0.008(4) 0.027(4)
O302 0.060(5) 0.084(5) 0.087(6) 0.000(4) -0.004(4) 0.005(4)
N321 0.054(5) 0.091(7) 0.081(5) 0.014(4) -0.004(4) -0.026(5)
C38 0.071(8) 0.082(9) 0.097(7) 0.012(7) 0.001(6) -0.023(6)
C39 0.080(9) 0.104(11) 0.121(10) -0.018(8) 0.036(8) -0.053(8)
C40 0.075(9) 0.126(12) 0.096(9) -0.009(8) 0.001(7) -0.039(8)
C41 0.062(8) 0.094(10) 0.126(9) -0.024(8) 0.002(7) -0.037(7)
C42 0.060(7) 0.077(8) 0.099(6) 0.023(6) -0.011(6) -0.020(6)
C43 0.049(7) 0.093(9) 0.136(7) 0.019(7) 0.004(6) -0.023(6)
N311 0.031(4) 0.102(6) 0.122(6) 0.011(5) 0.021(4) -0.012(4)
C44 0.052(6) 0.109(8) 0.144(11) 0.025(10) 0.030(7) -0.011(5)
C45 0.038(5) 0.120(8) 0.153(13) 0.003(10) 0.029(8) 0.004(5)
C46 0.051(6) 0.160(12) 0.148(14) 0.049(12) -0.016(9) -0.022(6)
C47 0.028(7) 0.185(15) 0.51(5) 0.09(3) -0.058(16) -0.001(7)
C48 0.069(8) 0.156(13) 0.27(3) -0.010(17) -0.066(14) 0.038(8)
C49 0.047(6) 0.109(8) 0.162(14) -0.029(11) -0.014(9) 0.010(6)
N322 0.044(4) 0.115(7) 0.132(9) 0.021(8) 0.001(5) 0.010(4)
C50 0.048(7) 0.096(7) 0.149(12) 0.024(8) 0.012(6) 0.001(5)
C51 0.048(6) 0.101(7) 0.111(10) 0.022(7) 0.030(5) 0.015(5)
N312 0.044(5) 0.099(6) 0.090(6) 0.010(5) 0.006(4) 0.011(4)
C52 0.041(6) 0.160(13) 0.089(7) -0.008(8) -0.005(5) 0.031(7)
C53 0.050(7) 0.136(13) 0.109(6) -0.016(9) -0.005(6) 0.016(7)
C54 0.025(5) 0.120(9) 0.097(8) -0.012(7) 0.009(5) -0.004(5)
C55 0.042(5) 0.112(7) 0.055(7) 0.000(6) 0.003(5) -0.001(5)
C56 0.064(7) 0.095(7) 0.073(8) 0.010(6) 0.008(6) -0.025(5)
C57 0.071(9) 0.103(9) 0.130(13) -0.011(9) -0.016(8) -0.008(6)
C58 0.050(7) 0.084(7) 0.127(12) 0.004(7) 0.008(6) -0.004(6)
C59 0.042(6) 0.104(8) 0.073(8) -0.014(7) 0.010(5) 0.005(5)
C60 0.049(6) 0.077(7) 0.072(8) 0.003(6) 0.000(5) -0.008(5)
C61 0.047(6) 0.113(10) 0.062(8) 0.002(6) 0.010(5) 0.003(6)
Cl1 0.075(2) 0.084(2) 0.172(4) 0.002(3) -0.002(2) 0.0323(19)
O11 0.064(5) 0.098(7) 0.187(10) -0.008(7) 0.009(5) 0.031(4)
O12 0.116(8) 0.086(6) 0.136(7) 0.002(6) 0.002(6) 0.015(6)
O13 0.084(7) 0.139(9) 0.175(8) 0.036(7) 0.039(7) 0.056(7)
O14 0.104(8) 0.066(5) 0.340(18) -0.030(8) -0.015(10) 0.036(5)
Cl2 0.084(3) 0.122(3) 0.152(4) 0.068(3) -0.028(3) -0.020(2)
O21 0.212(17) 0.36(2) 0.210(12) 0.141(15) -0.060(13) -0.161(16)
O22 0.107(8) 0.36(3) 0.35(2) 0.20(2) -0.025(13) -0.053(11)
O23 0.177(14) 0.26(2) 0.57(4) 0.14(2) 0.06(2) 0.091(16)
O24 0.73(5) 0.24(2) 0.247(15) -0.025(16) 0.06(3) -0.20(3)
Cl4 0.124(8) 0.310(14) 0.327(15) 0.000 0.000 0.082(7)
O41 0.124(8) 0.310(14) 0.327(15) 0.000 0.000 0.082(7)
O42 0.124(8) 0.310(14) 0.327(15) 0.000 0.000 0.082(7)
Cl3 0.079(3) 0.101(3) 0.119(4) -0.001(5) 0.028(4) 0.011(3)
O31 0.079(3) 0.101(3) 0.119(4) -0.001(5) 0.028(4) 0.011(3)
O32 0.079(3) 0.101(3) 0.119(4) -0.001(5) 0.028(4) 0.011(3)
O33 0.079(3) 0.101(3) 0.119(4) -0.001(5) 0.028(4) 0.011(3)

loop_
_atom_type_symbol
_atom_type_description
_atom_type_scat_dispersion_real
_atom_type_scat_dispersion_imag
_atom_type_scat_source
C C -0.0020 0.0028 'International Tables Vol C Tables 4.2.6.8 and 6.1.1.4'
H H 0.0000 0.0000 'International Tables Vol C Tables 4.2.6.8 and 6.1.1.4'
Cl Cl 0.1742 0.2585 'International Tables Vol C Tables 4.2.6.8 and 6.1.1.4'
Mn Mn 0.1916 1.1406 'International Tables Vol C Tables 4.2.6.8 and 6.1.1.4'
N N -0.0031 0.0057 'International Tables Vol C Tables 4.2.6.8 and 6.1.1.4'
O O -0.0043 0.0104 'International Tables Vol C Tables 4.2.6.8 and 6.1.1.4'

loop_
_geom_angle_atom_site_label_1
_geom_angle_atom_site_label_2
_geom_angle_atom_site_label_3
_geom_angle
_geom_angle_site_symmetry_1
_geom_angle_site_symmetry_3
O102 Mn1 O101 97.9(4) . .
O102 Mn1 N122 126.5(4) . .
O101 Mn1 N122 82.5(3) . .
O102 Mn1 N121 86.7(4) . .
O101 Mn1 N121 168.2(4) . .
N122 Mn1 N121 103.6(4) . .
O102 Mn1 N111 154.5(3) . .
O101 Mn1 N111 100.6(3) . .
N122 Mn1 N111 73.6(4) . .
N121 Mn1 N111 72.0(3) . .
O102 Mn1 N112 91.2(3) . .
O101 Mn1 N112 73.7(3) . .
N122 Mn1 N112 138.0(4) . .
N121 Mn1 N112 95.4(3) . .
N111 Mn1 N112 77.4(3) . .
C16 O101 Mn1 115.1(7) . .
C53 O102 Mn1 122.6(8) . .
C5 N121 C1 117.9(12) . .
C5 N121 Mn1 117.3(8) . .
C1 N121 Mn1 124.7(10) . .
C2 C1 N121 122.0(16) . .
C2 C1 H1 119.0 . .
N121 C1 H1 119.0 . .
C1 C2 C3 123.7(15) . .
C1 C2 H2 118.2 . .
C3 C2 H2 118.2 . .
C2 C3 C4 115.7(15) . .
C2 C3 H3 122.2 . .
C4 C3 H3 122.2 . .
C3 C4 C5 117.9(14) . .
C3 C4 H4 121.0 . .
C5 C4 H4 121.0 . .
N121 C5 C4 122.4(11) . .
N121 C5 C6 117.2(11) . .
C4 C5 C6 120.2(12) . .
N111 C6 C5 111.2(9) . .
N111 C6 H6A 109.4 . .
C5 C6 H6A 109.4 . .
N111 C6 H6B 109.4 . .
C5 C6 H6B 109.4 . .
H6A C6 H6B 108.0 . .
C13 N111 C6 111.4(10) . .
C13 N111 C7 112.5(9) . .
C6 N111 C7 109.5(8) . .
C13 N111 Mn1 110.4(6) . .
C6 N111 Mn1 109.1(8) . .
C7 N111 Mn1 103.6(7) . .
N111 C7 C8 111.8(10) . .
N111 C7 H7A 109.3 . .
C8 C7 H7A 109.3 . .
N111 C7 H7B 109.3 . .
C8 C7 H7B 109.3 . .
H7A C7 H7B 107.9 . .
N122 C8 C9 117.8(13) . .
N122 C8 C7 116.1(9) . .
C9 C8 C7 126.0(12) . .
C10 C9 C8 125.3(14) . .
C10 C9 H9 117.3 . .
C8 C9 H9 117.3 . .
C9 C10 C11 117.4(12) . .
C9 C10 H10 121.3 . .
C11 C10 H10 121.3 . .
C10 C11 C12 117.4(14) . .
C10 C11 H11 121.3 . .
C12 C11 H11 121.3 . .
N122 C12 C11 122.6(14) . .
N122 C12 H12 118.7 . .
C11 C12 H12 118.7 . .
C12 N122 C8 119.1(11) . .
C12 N122 Mn1 124.9(9) . .
C8 N122 Mn1 115.8(8) . .
N111 C13 C14 112.7(9) . .
N111 C13 H13A 109.1 . .
C14 C13 H13A 109.1 . .
N111 C13 H13B 109.1 . .
C14 C13 H13B 109.1 . .
H13A C13 H13B 107.8 . .
N112 C14 C13 111.8(8) . .
N112 C14 H14A 109.2 . .
C13 C14 H14A 109.2 . .
N112 C14 H14B 109.2 . .
C13 C14 H14B 109.2 . .
H14A C14 H14B 107.9 . .
C15 N112 C14 112.3(8) . .
C15 N112 C17 108.8(7) . .
C14 N112 C17 111.5(8) . .
C15 N112 Mn1 104.6(6) . .
C14 N112 Mn1 105.2(5) . .
C17 N112 Mn1 114.3(6) . .
N112 C15 C16 107.1(8) . .
N112 C15 H15A 110.3 . .
C16 C15 H15A 110.3 . .
N112 C15 H15B 110.3 . .
C16 C15 H15B 110.3 . .
H15A C15 H15B 108.6 . .
O101 C16 O202 121.5(10) . .
O101 C16 C15 122.0(11) . .
O202 C16 C15 115.2(9) . .
C18 C17 N112 116.1(8) . .
C18 C17 H17A 108.3 . .
N112 C17 H17A 108.3 . .
C18 C17 H17B 108.3 . .
N112 C17 H17B 108.3 . .
H17A C17 H17B 107.4 . .
C20 C18 C19 119.2(10) . .
C20 C18 C17 121.6(10) . .
C19 C18 C17 119.0(11) . .
C18 C19 C18 117.3(14) 2_655 .
C18 C19 H19 121.4 2_655 .
C18 C19 H19 121.4 . .
C18 C20 C21 124.7(11) . .
C18 C20 H20 117.6 . .
C21 C20 H20 117.6 . .
C20 C21 C20 114.8(15) . 2_655
C20 C21 H21 122.6 . .
C20 C21 H21 122.6 2_655 .
O202 Mn2 O201 103.0(3) . .
O202 Mn2 N221 88.5(4) . .
O201 Mn2 N221 160.1(4) . .
O202 Mn2 N222 123.7(3) . .
O201 Mn2 N222 93.2(3) . .
N221 Mn2 N222 93.7(3) . .
O202 Mn2 N211 159.6(4) . .
O201 Mn2 N211 86.8(4) . .
N221 Mn2 N211 77.5(5) . .
N222 Mn2 N211 72.7(3) . .
O202 Mn2 N212 88.5(3) . .
O201 Mn2 N212 74.9(3) . .
N221 Mn2 N212 89.4(4) . .
N222 Mn2 N212 147.7(3) . .
N211 Mn2 N212 76.7(4) . .
C16 O202 Mn2 114.9(7) . .
C37 O201 Mn2 121.5(8) . .
C22 N221 C26 116.2(13) . .
C22 N221 Mn2 124.9(9) . .
C26 N221 Mn2 116.8(11) . .
N221 C22 C23 127.8(15) . .
N221 C22 H22 116.1 . .
C23 C22 H22 116.1 . .
C22 C23 C24 108.0(17) . .
C22 C23 H23 126.0 . .
C24 C23 H23 126.0 . .
C25 C24 C23 124.5(17) . .
C25 C24 H24 117.7 . .
C23 C24 H24 117.7 . .
C26 C25 C24 116(2) . .
C26 C25 H25 122.2 . .
C24 C25 H25 122.2 . .
C25 C26 N221 125.9(18) . .
C25 C26 C27 119.7(16) . .
N221 C26 C27 114.1(13) . .
C26 C27 N211 118.7(12) . .
C26 C27 H27A 107.6 . .
N211 C27 H27A 107.6 . .
C26 C27 H27B 107.6 . .
N211 C27 H27B 107.6 . .
H27A C27 H27B 107.1 . .
C34 N211 C28 110.0(14) . .
C34 N211 C27 115.3(14) . .
C28 N211 C27 112.9(12) . .
C34 N211 Mn2 105.1(8) . .
C28 N211 Mn2 107.7(9) . .
C27 N211 Mn2 105.1(9) . .
N211 C28 C29 110.4(11) . .
N211 C28 H28A 109.6 . .
C29 C28 H28A 109.6 . .
N211 C28 H28B 109.6 . .
C29 C28 H28B 109.6 . .
H28A C28 H28B 108.1 . .
C30 C29 N222 120.0 . .
C30 C29 C28 123.1(7) . .
N222 C29 C28 116.9(7) . .
C29 C30 C31 120.0 . .
C29 C30 H30 120.0 . .
C31 C30 H30 120.0 . .
C30 C31 C32 120.0 . .
C30 C31 H31 120.0 . .
C32 C31 H31 120.0 . .
C33 C32 C31 120.0 . .
C33 C32 H32 120.0 . .
C31 C32 H32 120.0 . .
N222 C33 C32 120.0 . .
N222 C33 H33 120.0 . .
C32 C33 H33 120.0 . .
C33 N222 C29 120.0 . .
C33 N222 Mn2 125.6(4) . .
C29 N222 Mn2 114.4(4) . .
N211 C34 C35 117.9(15) . .
N211 C34 H34A 107.8 . .
C35 C34 H34A 107.8 . .
N211 C34 H34B 107.8 . .
C35 C34 H34B 107.8 . .
H34A C34 H34B 107.2 . .
C34 C35 N212 112.1(11) . .
C34 C35 H35A 109.2 . .
N212 C35 H35A 109.2 . .
C34 C35 H35B 109.2 . .
N212 C35 H35B 109.2 . .
H35A C35 H35B 107.9 . .
C61 N212 C35 110.5(10) 2_655 .
C61 N212 C36 114.7(9) 2_655 .
C35 N212 C36 113.6(11) . .
C61 N212 Mn2 107.5(7) 2_655 .
C35 N212 Mn2 104.6(7) . .
C36 N212 Mn2 105.1(7) . .
C37 C36 N212 113.0(10) . .
C37 C36 H36A 109.0 . .
N212 C36 H36A 109.0 . .
C37 C36 H36B 109.0 . .
N212 C36 H36B 109.0 . .
H36A C36 H36B 107.8 . .
O302 C37 O201 127.4(12) . .
O302 C37 C36 113.2(11) . .
O201 C37 C36 119.2(12) . .
O302 Mn3 O301 95.0(4) . .
O302 Mn3 N321 86.1(3) . .
O301 Mn3 N321 168.1(4) . .
O302 Mn3 N322 118.6(4) . .
O301 Mn3 N322 89.4(4) . .
N321 Mn3 N322 100.5(4) . .
O302 Mn3 N312 96.8(3) . .
O301 Mn3 N312 74.9(3) . .
N321 Mn3 N312 93.2(4) . .
N322 Mn3 N312 142.6(4) . .
O302 Mn3 N311 157.2(4) . .
O301 Mn3 N311 104.6(4) . .
N321 Mn3 N311 72.3(4) . .
N322 Mn3 N311 73.9(4) . .
N312 Mn3 N311 77.5(4) . .
C53 O301 Mn3 113.7(9) . .
C37 O302 Mn3 126.9(8) . .
C38 N321 C42 116.6(12) . .
C38 N321 Mn3 123.3(9) . .
C42 N321 Mn3 118.8(8) . .
N321 C38 C39 123.8(13) . .
N321 C38 H38 118.1 . .
C39 C38 H38 118.1 . .
C38 C39 C40 120.7(12) . .
C38 C39 H39 119.6 . .
C40 C39 H39 119.6 . .
C41 C40 C39 113.8(13) . .
C41 C40 H40 123.1 . .
C39 C40 H40 123.1 . .
C42 C41 C40 122.0(13) . .
C42 C41 H41 119.0 . .
C40 C41 H41 119.0 . .
C41 C42 N321 122.5(11) . .
C41 C42 C43 118.6(13) . .
N321 C42 C43 118.9(13) . .
C42 C43 N311 107.2(10) . .
C42 C43 H43A 110.3 . .
N311 C43 H43A 110.3 . .
C42 C43 H43B 110.3 . .
N311 C43 H43B 110.3 . .
H43A C43 H43B 108.5 . .
C50 N311 C44 106.2(10) . .
C50 N311 C43 115.2(11) . .
C44 N311 C43 113.7(10) . .
C50 N311 Mn3 108.8(8) . .
C44 N311 Mn3 102.6(8) . .
C43 N311 Mn3 109.5(7) . .
C45 C44 N311 105.1(11) . .
C45 C44 H44A 110.7 . .
N311 C44 H44A 110.7 . .
C45 C44 H44B 110.7 . .
N311 C44 H44B 110.7 . .
H44A C44 H44B 108.8 . .
N322 C45 C46 119.1(14) . .
N322 C45 C44 121.9(11) . .
C46 C45 C44 118.9(14) . .
C45 C46 C47 117.3(15) . .
C45 C46 H46 121.3 . .
C47 C46 H46 121.3 . .
C48 C47 C46 118.5(14) . .
C48 C47 H47 120.7 . .
C46 C47 H47 120.7 . .
C47 C48 C49 115.3(18) . .
C47 C48 H48 122.4 . .
C49 C48 H48 122.4 . .
N322 C49 C48 127.5(17) . .
N322 C49 H49 116.2 . .
C48 C49 H49 116.2 . .
C49 N322 C45 120.2(12) . .
C49 N322 Mn3 128.0(11) . .
C45 N322 Mn3 111.8(9) . .
C51 C50 N311 112.8(13) . .
C51 C50 H50A 109.0 . .
N311 C50 H50A 109.0 . .
C51 C50 H50B 109.0 . .
N311 C50 H50B 109.0 . .
H50A C50 H50B 107.8 . .
C50 C51 N312 116.9(11) . .
C50 C51 H51A 108.1 . .
N312 C51 H51A 108.1 . .
C50 C51 H51B 108.1 . .
N312 C51 H51B 108.1 . .
H51A C51 H51B 107.3 . .
C51 N312 C54 111.9(10) . .
C51 N312 C52 113.9(11) . .
C54 N312 C52 107.9(9) . .
C51 N312 Mn3 105.2(7) . .
C54 N312 Mn3 115.5(8) . .
C52 N312 Mn3 102.2(7) . .
C53 C52 N312 107.0(10) . .
C53 C52 H52A 110.3 . .
N312 C52 H52A 110.3 . .
C53 C52 H52B 110.3 . .
N312 C52 H52B 110.3 . .
H52A C52 H52B 108.6 . .
O301 C53 O102 123.5(13) . .
O301 C53 C52 124.6(15) . .
O102 C53 C52 111.7(11) . .
C55 C54 N312 115.4(11) . .
C55 C54 H54A 108.4 . .
N312 C54 H54A 108.4 . .
C55 C54 H54B 108.4 . .
N312 C54 H54B 108.4 . .
H54A C54 H54B 107.5 . .
C60 C55 C56 115.4(11) . .
C60 C55 C54 120.2(12) . .
C56 C55 C54 124.3(11) . .
C55 C56 C57 124.0(12) . .
C55 C56 H56 118.0 . .
C57 C56 H56 118.0 . .
C58 C57 C56 114.7(14) . .
C58 C57 H57 122.7 . .
C56 C57 H57 122.7 . .
C57 C58 C59 124.1(14) . .
C57 C58 H58 118.0 . .
C59 C58 H58 118.0 . .
C58 C59 C60 120.3(12) . .
C58 C59 C61 120.7(12) . .
C60 C59 C61 118.9(12) . .
C59 C60 C55 121.3(12) . .
C59 C60 H60 119.4 . .
C55 C60 H60 119.4 . .
N212 C61 C59 114.3(9) 2_655 .
N212 C61 H61A 108.7 2_655 .
C59 C61 H61A 108.7 . .
N212 C61 H61B 108.7 2_655 .
C59 C61 H61B 108.7 . .
H61A C61 H61B 107.6 . .
O14 Cl1 O11 110.4(5) . .
O14 Cl1 O12 110.3(6) . .
O11 Cl1 O12 110.8(5) . .
O14 Cl1 O13 109.5(6) . .
O11 Cl1 O13 108.5(6) . .
O12 Cl1 O13 107.2(5) . .
O24 Cl2 O22 111.0(8) . .
O24 Cl2 O21 110.7(7) . .
O22 Cl2 O21 111.1(7) . .
O24 Cl2 O23 109.0(8) . .
O22 Cl2 O23 107.4(7) . .
O21 Cl2 O23 107.5(7) . .
O41 Cl4 O41 115.0(10) . 2
O41 Cl4 O42 108.5(4) . 2
O41 Cl4 O42 108.4(4) 2 2
O41 Cl4 O42 108.4(4) . .
O41 Cl4 O42 108.5(4) 2 .
O42 Cl4 O42 107.8(10) 2 .
Cl3 Cl3 O32 83.7(4) 2_655 .
Cl3 Cl3 O31 84(3) 2_655 2_655
O32 Cl3 O31 119.6(6) . 2_655
Cl3 Cl3 O31 83(3) 2_655 .
O32 Cl3 O31 119.4(6) . .
O31 Cl3 O31 117.5(7) 2_655 .
Cl3 Cl3 O33 179(3) 2_655 .
O32 Cl3 O33 95.7(6) . .
O31 Cl3 O33 96.3(7) 2_655 .
O31 Cl3 O33 96.8(7) . .
Cl3 Cl3 O33 0(2) 2_655 2_655
O32 Cl3 O33 83.3(5) . 2_655
O31 Cl3 O33 84.3(6) 2_655 2_655
O31 Cl3 O33 83.7(6) . 2_655
O33 Cl3 O33 179.0(8) . 2_655
Cl3 O31 Cl3 12.5(8) 2_655 .
Cl3 O32 Cl3 12.5(8) . 2_655
Cl3 O33 Cl3 0.1(5) . 2_655

loop_
_geom_bond_atom_site_label_1
_geom_bond_atom_site_label_2
_geom_bond_distance
_geom_bond_site_symmetry_2
Mn1 O102 2.104(9) .
Mn1 O101 2.151(8) .
Mn1 N122 2.226(9) .
Mn1 N121 2.322(10) .
Mn1 N111 2.350(10) .
Mn1 N112 2.351(8) .
O101 C16 1.257(14) .
O102 C53 1.321(16) .
N121 C5 1.271(15) .
N121 C1 1.308(15) .
C1 C2 1.283(19) .
C1 H1 0.9500 .
C2 C3 1.34(2) .
C2 H2 0.9500 .
C3 C4 1.349(17) .
C3 H3 0.9500 .
C4 C5 1.398(16) .
C4 H4 0.9500 .
C5 C6 1.557(16) .
C6 N111 1.435(13) .
C6 H6A 0.9900 .
C6 H6B 0.9900 .
N111 C13 1.422(14) .
N111 C7 1.475(13) .
C7 C8 1.482(18) .
C7 H7A 0.9900 .
C7 H7B 0.9900 .
C8 N122 1.361(16) .
C8 C9 1.373(15) .
C9 C10 1.328(18) .
C9 H9 0.9500 .
C10 C11 1.39(2) .
C10 H10 0.9500 .
C11 C12 1.407(16) .
C11 H11 0.9500 .
C12 N122 1.345(17) .
C12 H12 0.9500 .
C13 C14 1.560(14) .
C13 H13A 0.9900 .
C13 H13B 0.9900 .
C14 N112 1.491(13) .
C14 H14A 0.9900 .
C14 H14B 0.9900 .
N112 C15 1.444(13) .
N112 C17 1.520(12) .
C15 C16 1.529(15) .
C15 H15A 0.9900 .
C15 H15B 0.9900 .
C16 O202 1.338(14) .
C17 C18 1.514(14) .
C17 H17A 0.9900 .
C17 H17B 0.9900 .
C18 C20 1.351(15) .
C18 C19 1.440(13) .
C19 C18 1.440(13) 2_655
C19 H19 0.9500 .
C20 C21 1.400(13) .
C20 H20 0.9500 .
C21 C20 1.400(13) 2_655
C21 H21 0.9500 .
Mn2 O202 2.109(8) .
Mn2 O201 2.119(9) .
Mn2 N221 2.224(12) .
Mn2 N222 2.249(5) .
Mn2 N211 2.356(11) .
Mn2 N212 2.427(10) .
O201 C37 1.301(14) .
N221 C22 1.320(18) .
N221 C26 1.383(16) .
C22 C23 1.39(2) .
C22 H22 0.9500 .
C23 C24 1.52(3) .
C23 H23 0.9500 .
C24 C25 1.35(3) .
C24 H24 0.9500 .
C25 C26 1.28(2) .
C25 H25 0.9500 .
C26 C27 1.49(2) .
C27 N211 1.50(2) .
C27 H27A 0.9900 .
C27 H27B 0.9900 .
N211 C34 1.377(19) .
N211 C28 1.401(17) .
C28 C29 1.522(15) .
C28 H28A 0.9900 .
C28 H28B 0.9900 .
C29 C30 1.3900 .
C29 N222 1.3900 .
C30 C31 1.3900 .
C30 H30 0.9500 .
C31 C32 1.3900 .
C31 H31 0.9500 .
C32 C33 1.3900 .
C32 H32 0.9500 .
C33 N222 1.3900 .
C33 H33 0.9500 .
C34 C35 1.460(18) .
C34 H34A 0.9900 .
C34 H34B 0.9900 .
C35 N212 1.493(15) .
C35 H35A 0.9900 .
C35 H35B 0.9900 .
N212 C61 1.479(14) 2_655
N212 C36 1.536(16) .
C36 C37 1.511(17) .
C36 H36A 0.9900 .
C36 H36B 0.9900 .
C37 O302 1.181(14) .
Mn3 O302 2.136(9) .
Mn3 O301 2.138(10) .
Mn3 N321 2.221(11) .
Mn3 N322 2.222(10) .
Mn3 N312 2.284(10) .
Mn3 N311 2.384(11) .
O301 C53 1.231(15) .
N321 C38 1.299(14) .
N321 C42 1.411(16) .
C38 C39 1.414(19) .
C38 H38 0.9500 .
C39 C40 1.446(19) .
C39 H39 0.9500 .
C40 C41 1.394(18) .
C40 H40 0.9500 .
C41 C42 1.380(19) .
C41 H41 0.9500 .
C42 C43 1.435(16) .
C43 N311 1.575(17) .
C43 H43A 0.9900 .
C43 H43B 0.9900 .
N311 C50 1.513(16) .
N311 C44 1.516(15) .
C44 C45 1.49(2) .
C44 H44A 0.9900 .
C44 H44B 0.9900 .
C45 N322 1.373(18) .
C45 C46 1.436(18) .
C46 C47 1.47(3) .
C46 H46 0.9500 .
C47 C48 1.38(3) .
C47 H47 0.9500 .
C48 C49 1.41(2) .
C48 H48 0.9500 .
C49 N322 1.246(17) .
C49 H49 0.9500 .
C50 C51 1.44(2) .
C50 H50A 0.9900 .
C50 H50B 0.9900 .
C51 N312 1.503(16) .
C51 H51A 0.9900 .
C51 H51B 0.9900 .
N312 C54 1.518(14) .
N312 C52 1.555(16) .
C52 C53 1.448(18) .
C52 H52A 0.9900 .
C52 H52B 0.9900 .
C54 C55 1.472(17) .
C54 H54A 0.9900 .
C54 H54B 0.9900 .
C55 C60 1.391(15) .
C55 C56 1.424(17) .
C56 C57 1.447(19) .
C56 H56 0.9500 .
C57 C58 1.341(18) .
C57 H57 0.9500 .
C58 C59 1.377(18) .
C58 H58 0.9500 .
C59 C60 1.389(16) .
C59 C61 1.583(16) .
C60 H60 0.9500 .
C61 N212 1.479(14) 2_655
C61 H61A 0.9900 .
C61 H61B 0.9900 .
Cl1 O14 1.411(7) .
Cl1 O11 1.427(7) .
Cl1 O12 1.430(7) .
Cl1 O13 1.446(7) .
Cl2 O24 1.408(9) .
Cl2 O22 1.419(8) .
Cl2 O21 1.421(8) .
Cl2 O23 1.439(9) .
Cl4 O41 1.404(8) .
Cl4 O41 1.404(8) 2
Cl4 O42 1.442(8) 2
Cl4 O42 1.442(8) .
Cl3 Cl3 0.30(2) 2_655
Cl3 O32 1.386(8) .
Cl3 O31 1.387(9) 2_655
Cl3 O31 1.390(9) .
Cl3 O33 1.605(10) .
Cl3 O33 1.908(15) 2_655
O31 Cl3 1.387(9) 2_655
O32 Cl3 1.386(8) 2_655
O33 Cl3 1.908(15) 2_655

loop_
_geom_torsion_atom_site_label_1
_geom_torsion_atom_site_label_2
_geom_torsion_atom_site_label_3
_geom_torsion_atom_site_label_4
_geom_torsion
_geom_torsion_site_symmetry_1
_geom_torsion_site_symmetry_4
O102 Mn1 O101 C16 67.3(10) . .
N122 Mn1 O101 C16 -166.8(10) . .
N121 Mn1 O101 C16 -45(2) . .
N111 Mn1 O101 C16 -95.1(9) . .
N112 Mn1 O101 C16 -21.7(9) . .
O101 Mn1 O102 C53 69.2(11) . .
N122 Mn1 O102 C53 -17.2(13) . .
N121 Mn1 O102 C53 -121.7(11) . .
N111 Mn1 O102 C53 -154.6(10) . .
N112 Mn1 O102 C53 143.0(11) . .
O102 Mn1 N121 C5 -178.1(8) . .
O101 Mn1 N121 C5 -64.7(19) . .
N122 Mn1 N121 C5 55.2(9) . .
N111 Mn1 N121 C5 -12.3(8) . .
N112 Mn1 N121 C5 -87.1(8) . .
O102 Mn1 N121 C1 -1.2(10) . .
O101 Mn1 N121 C1 112.1(18) . .
N122 Mn1 N121 C1 -128.0(10) . .
N111 Mn1 N121 C1 164.5(10) . .
N112 Mn1 N121 C1 89.7(10) . .
C5 N121 C1 C2 5.4(18) . .
Mn1 N121 C1 C2 -171.4(10) . .
N121 C1 C2 C3 -4(2) . .
C1 C2 C3 C4 4(2) . .
C2 C3 C4 C5 -4.6(18) . .
C1 N121 C5 C4 -6.7(16) . .
Mn1 N121 C5 C4 170.4(8) . .
C1 N121 C5 C6 177.7(10) . .
Mn1 N121 C5 C6 -5.3(13) . .
C3 C4 C5 N121 6.5(17) . .
C3 C4 C5 C6 -178.0(11) . .
N121 C5 C6 N111 31.4(16) . .
C4 C5 C6 N111 -144.3(10) . .
C5 C6 N111 C13 82.7(13) . .
C5 C6 N111 C7 -152.3(11) . .
C5 C6 N111 Mn1 -39.5(12) . .
O102 Mn1 N111 C13 -60.0(11) . .
O101 Mn1 N111 C13 75.7(7) . .
N122 Mn1 N111 C13 154.6(8) . .
N121 Mn1 N111 C13 -94.8(7) . .
N112 Mn1 N111 C13 5.2(7) . .
O102 Mn1 N111 C6 62.7(11) . .
O101 Mn1 N111 C6 -161.6(7) . .
N122 Mn1 N111 C6 -82.7(7) . .
N121 Mn1 N111 C6 27.9(7) . .
N112 Mn1 N111 C6 128.0(7) . .
O102 Mn1 N111 C7 179.3(7) . .
O101 Mn1 N111 C7 -45.0(7) . .
N122 Mn1 N111 C7 33.9(6) . .
N121 Mn1 N111 C7 144.5(7) . .
N112 Mn1 N111 C7 -115.4(6) . .
C13 N111 C7 C8 -165.8(9) . .
C6 N111 C7 C8 69.8(13) . .
Mn1 N111 C7 C8 -46.5(10) . .
N111 C7 C8 N122 34.8(14) . .
N111 C7 C8 C9 -149.5(11) . .
N122 C8 C9 C10 2.4(19) . .
C7 C8 C9 C10 -173.2(13) . .
C8 C9 C10 C11 -3(2) . .
C9 C10 C11 C12 5(2) . .
C10 C11 C12 N122 -6(2) . .
C11 C12 N122 C8 5(2) . .
C11 C12 N122 Mn1 178.8(11) . .
C9 C8 N122 C12 -2.8(18) . .
C7 C8 N122 C12 173.2(12) . .
C9 C8 N122 Mn1 -177.4(8) . .
C7 C8 N122 Mn1 -1.4(14) . .
O102 Mn1 N122 C12 4.7(14) . .
O101 Mn1 N122 C12 -89.6(12) . .
N121 Mn1 N122 C12 100.7(12) . .
N111 Mn1 N122 C12 167.0(13) . .
N112 Mn1 N122 C12 -144.9(11) . .
O102 Mn1 N122 C8 178.9(8) . .
O101 Mn1 N122 C8 84.6(9) . .
N121 Mn1 N122 C8 -85.1(9) . .
N111 Mn1 N122 C8 -18.7(8) . .
N112 Mn1 N122 C8 29.4(11) . .
C6 N111 C13 C14 -152.7(9) . .
C7 N111 C13 C14 83.9(11) . .
Mn1 N111 C13 C14 -31.3(10) . .
N111 C13 C14 N112 54.7(11) . .
C13 C14 N112 C15 -158.8(9) . .
C13 C14 N112 C17 78.8(10) . .
C13 C14 N112 Mn1 -45.6(9) . .
O102 Mn1 N112 C15 -62.7(6) . .
O101 Mn1 N112 C15 35.1(6) . .
N122 Mn1 N112 C15 93.2(7) . .
N121 Mn1 N112 C15 -149.5(6) . .
N111 Mn1 N112 C15 140.3(6) . .
O102 Mn1 N112 C14 178.8(6) . .
O101 Mn1 N112 C14 -83.4(6) . .
N122 Mn1 N112 C14 -25.3(8) . .
N121 Mn1 N112 C14 92.0(6) . .
N111 Mn1 N112 C14 21.8(6) . .
O102 Mn1 N112 C17 56.2(7) . .
O101 Mn1 N112 C17 154.0(7) . .
N122 Mn1 N112 C17 -147.9(7) . .
N121 Mn1 N112 C17 -30.6(7) . .
N111 Mn1 N112 C17 -100.8(7) . .
C14 N112 C15 C16 72.1(11) . .
C17 N112 C15 C16 -164.0(9) . .
Mn1 N112 C15 C16 -41.5(10) . .
Mn1 O101 C16 O202 -162.2(9) . .
Mn1 O101 C16 C15 4.3(16) . .
N112 C15 C16 O101 28.7(16) . .
N112 C15 C16 O202 -164.0(10) . .
C15 N112 C17 C18 -63.2(13) . .
C14 N112 C17 C18 61.2(12) . .
Mn1 N112 C17 C18 -179.7(8) . .
N112 C17 C18 C20 -98.9(12) . .
N112 C17 C18 C19 86.0(11) . .
C20 C18 C19 C18 1.9(7) . 2_655
C17 C18 C19 C18 177.2(10) . 2_655
C19 C18 C20 C21 -4.1(14) . .
C17 C18 C20 C21 -179.2(8) . .
C18 C20 C21 C20 2.1(7) . 2_655
O101 C16 O202 Mn2 5.5(15) . .
C15 C16 O202 Mn2 -161.9(8) . .
O201 Mn2 O202 C16 59.9(8) . .
N221 Mn2 O202 C16 -136.5(8) . .
N222 Mn2 O202 C16 -43.0(9) . .
N211 Mn2 O202 C16 177.0(11) . .
N212 Mn2 O202 C16 134.0(8) . .
O202 Mn2 O201 C37 67.7(9) . .
N221 Mn2 O201 C37 -56.4(14) . .
N222 Mn2 O201 C37 -166.7(9) . .
N211 Mn2 O201 C37 -94.2(9) . .
N212 Mn2 O201 C37 -17.1(9) . .
O202 Mn2 N221 C22 1.2(11) . .
O201 Mn2 N221 C22 127.4(12) . .
N222 Mn2 N221 C22 -122.5(11) . .
N211 Mn2 N221 C22 166.1(11) . .
N212 Mn2 N221 C22 89.7(11) . .
O202 Mn2 N221 C26 -161.5(9) . .
O201 Mn2 N221 C26 -35.3(15) . .
N222 Mn2 N221 C26 74.9(9) . .
N211 Mn2 N221 C26 3.5(9) . .
N212 Mn2 N221 C26 -73.0(9) . .
C26 N221 C22 C23 -2(2) . .
Mn2 N221 C22 C23 -164.8(11) . .
N221 C22 C23 C24 4(2) . .
C22 C23 C24 C25 4(3) . .
C23 C24 C25 C26 -14(4) . .
C24 C25 C26 N221 17(4) . .
C24 C25 C26 C27 -169.3(19) . .
C22 N221 C26 C25 -10(3) . .
Mn2 N221 C26 C25 154(2) . .
C22 N221 C26 C27 176.5(13) . .
Mn2 N221 C26 C27 -19.3(16) . .
C25 C26 C27 N211 -141(2) . .
N221 C26 C27 N211 33(2) . .
C26 C27 N211 C34 87.6(17) . .
C26 C27 N211 C28 -144.7(14) . .
C26 C27 N211 Mn2 -27.6(16) . .
O202 Mn2 N211 C34 -61.9(19) . .
O201 Mn2 N211 C34 57.8(12) . .
N221 Mn2 N211 C34 -109.9(12) . .
N222 Mn2 N211 C34 152.1(13) . .
N212 Mn2 N211 C34 -17.5(12) . .
O202 Mn2 N211 C28 -179.1(10) . .
O201 Mn2 N211 C28 -59.5(10) . .
N221 Mn2 N211 C28 132.9(11) . .
N222 Mn2 N211 C28 34.9(10) . .
N212 Mn2 N211 C28 -134.7(11) . .
O202 Mn2 N211 C27 60.2(15) . .
O201 Mn2 N211 C27 179.9(9) . .
N221 Mn2 N211 C27 12.2(9) . .
N222 Mn2 N211 C27 -85.8(9) . .
N212 Mn2 N211 C27 104.6(9) . .
C34 N211 C28 C29 -159.3(12) . .
C27 N211 C28 C29 70.3(15) . .
Mn2 N211 C28 C29 -45.3(13) . .
N211 C28 C29 C30 -147.6(9) . .
N211 C28 C29 N222 32.2(15) . .
N222 C29 C30 C31 0.0 . .
C28 C29 C30 C31 179.7(11) . .
C29 C30 C31 C32 0.0 . .
C30 C31 C32 C33 0.0 . .
C31 C32 C33 N222 0.0 . .
C32 C33 N222 C29 0.0 . .
C32 C33 N222 Mn2 -179.8(6) . .
C30 C29 N222 C33 0.0 . .
C28 C29 N222 C33 -179.7(10) . .
C30 C29 N222 Mn2 179.8(5) . .
C28 C29 N222 Mn2 0.1(10) . .
O202 Mn2 N222 C33 -4.8(6) . .
O201 Mn2 N222 C33 -112.7(5) . .
N221 Mn2 N222 C33 85.9(6) . .
N211 Mn2 N222 C33 161.6(6) . .
N212 Mn2 N222 C33 -179.2(6) . .
O202 Mn2 N222 C29 175.4(4) . .
O201 Mn2 N222 C29 67.5(5) . .
N221 Mn2 N222 C29 -93.9(5) . .
N211 Mn2 N222 C29 -18.2(5) . .
N212 Mn2 N222 C29 1.0(8) . .
C28 N211 C34 C35 162.1(15) . .
C27 N211 C34 C35 -68.8(18) . .
Mn2 N211 C34 C35 46.5(18) . .
N211 C34 C35 N212 -60(2) . .
C34 C35 N212 C61 149.6(14) . 2_655
C34 C35 N212 C36 -79.9(15) . .
C34 C35 N212 Mn2 34.2(15) . .
O202 Mn2 N212 C61 39.4(8) . 2_655
O201 Mn2 N212 C61 143.3(8) . 2_655
N221 Mn2 N212 C61 -49.1(8) . 2_655
N222 Mn2 N212 C61 -145.2(7) . 2_655
N211 Mn2 N212 C61 -126.4(8) . 2_655
O202 Mn2 N212 C35 156.9(8) . .
O201 Mn2 N212 C35 -99.2(8) . .
N221 Mn2 N212 C35 68.3(9) . .
N222 Mn2 N212 C35 -27.7(12) . .
N211 Mn2 N212 C35 -9.0(8) . .
O202 Mn2 N212 C36 -83.1(8) . .
O201 Mn2 N212 C36 20.7(7) . .
N221 Mn2 N212 C36 -171.7(8) . .
N222 Mn2 N212 C36 92.2(9) . .
N211 Mn2 N212 C36 111.0(8) . .
C61 N212 C36 C37 -141.3(12) 2_655 .
C35 N212 C36 C37 90.3(13) . .
Mn2 N212 C36 C37 -23.5(13) . .
Mn2 O201 C37 O302 -167.2(11) . .
Mn2 O201 C37 C36 8.5(16) . .
N212 C36 C37 O302 -170.6(12) . .
N212 C36 C37 O201 13.1(18) . .
O302 Mn3 O301 C53 69.3(11) . .
N321 Mn3 O301 C53 -26(2) . .
N322 Mn3 O301 C53 -172.1(11) . .
N312 Mn3 O301 C53 -26.4(11) . .
N311 Mn3 O301 C53 -98.9(11) . .
O201 C37 O302 Mn3 4(2) . .
C36 C37 O302 Mn3 -171.7(8) . .
O301 Mn3 O302 C37 52.8(11) . .
N321 Mn3 O302 C37 -139.1(11) . .
N322 Mn3 O302 C37 -39.2(12) . .
N312 Mn3 O302 C37 128.1(11) . .
N311 Mn3 O302 C37 -157.9(11) . .
O302 Mn3 N321 C38 -14.5(11) . .
O301 Mn3 N321 C38 81(2) . .
N322 Mn3 N321 C38 -132.8(11) . .
N312 Mn3 N321 C38 82.2(11) . .
N311 Mn3 N321 C38 158.0(12) . .
O302 Mn3 N321 C42 178.9(9) . .
O301 Mn3 N321 C42 -85(2) . .
N322 Mn3 N321 C42 60.5(10) . .
N312 Mn3 N321 C42 -84.5(9) . .
N311 Mn3 N321 C42 -8.6(9) . .
C42 N321 C38 C39 0(2) . .
Mn3 N321 C38 C39 -166.9(11) . .
N321 C38 C39 C40 -3(2) . .
C38 C39 C40 C41 6(2) . .
C39 C40 C41 C42 -8(2) . .
C40 C41 C42 N321 6(2) . .
C40 C41 C42 C43 -175.4(14) . .
C38 N321 C42 C41 -1.6(19) . .
Mn3 N321 C42 C41 165.9(11) . .
C38 N321 C42 C43 179.8(13) . .
Mn3 N321 C42 C43 -12.6(16) . .
C41 C42 C43 N311 -143.9(13) . .
N321 C42 C43 N311 34.7(16) . .
C42 C43 N311 C50 84.2(14) . .
C42 C43 N311 C44 -152.9(12) . .
C42 C43 N311 Mn3 -38.8(13) . .
O302 Mn3 N311 C50 -81.6(13) . .
O301 Mn3 N311 C50 66.7(8) . .
N321 Mn3 N311 C50 -101.3(8) . .
N322 Mn3 N311 C50 151.7(9) . .
N312 Mn3 N311 C50 -3.8(8) . .
O302 Mn3 N311 C44 166.2(9) . .
O301 Mn3 N311 C44 -45.5(9) . .
N321 Mn3 N311 C44 146.5(9) . .
N322 Mn3 N311 C44 39.5(8) . .
N312 Mn3 N311 C44 -116.0(9) . .
O302 Mn3 N311 C43 45.1(13) . .
O301 Mn3 N311 C43 -166.6(7) . .
N321 Mn3 N311 C43 25.4(7) . .
N322 Mn3 N311 C43 -81.5(8) . .
N312 Mn3 N311 C43 122.9(8) . .
C50 N311 C44 C45 -164.6(13) . .
C43 N311 C44 C45 67.7(15) . .
Mn3 N311 C44 C45 -50.4(13) . .
N311 C44 C45 N322 39(2) . .
N311 C44 C45 C46 -136.7(14) . .
N322 C45 C46 C47 5(3) . .
C44 C45 C46 C47 -178(2) . .
C45 C46 C47 C48 6(4) . .
C46 C47 C48 C49 -15(4) . .
C47 C48 C49 N322 14(4) . .
C48 C49 N322 C45 -2(3) . .
C48 C49 N322 Mn3 176.9(15) . .
C46 C45 N322 C49 -8(2) . .
C44 C45 N322 C49 175.9(16) . .
C46 C45 N322 Mn3 173.1(12) . .
C44 C45 N322 Mn3 -3(2) . .
O302 Mn3 N322 C49 1.1(16) . .
O301 Mn3 N322 C49 -94.3(15) . .
N321 Mn3 N322 C49 92.4(15) . .
N312 Mn3 N322 C49 -158.0(13) . .
N311 Mn3 N322 C49 160.4(15) . .
O302 Mn3 N322 C45 179.9(10) . .
O301 Mn3 N322 C45 84.6(11) . .
N321 Mn3 N322 C45 -88.7(11) . .
N312 Mn3 N322 C45 20.9(15) . .
N311 Mn3 N322 C45 -20.8(10) . .
C44 N311 C50 C51 90.1(13) . .
C43 N311 C50 C51 -143.1(11) . .
Mn3 N311 C50 C51 -19.7(13) . .
N311 C50 C51 N312 47.3(15) . .
C50 C51 N312 C54 78.3(13) . .
C50 C51 N312 C52 -158.9(11) . .
C50 C51 N312 Mn3 -47.8(12) . .
O302 Mn3 N312 C51 -177.8(8) . .
O301 Mn3 N312 C51 -84.5(8) . .
N321 Mn3 N312 C51 95.7(8) . .
N322 Mn3 N312 C51 -16.2(12) . .
N311 Mn3 N312 C51 24.6(8) . .
O302 Mn3 N312 C54 58.3(8) . .
O301 Mn3 N312 C54 151.6(9) . .
N321 Mn3 N312 C54 -28.2(8) . .
N322 Mn3 N312 C54 -140.2(9) . .
N311 Mn3 N312 C54 -99.3(9) . .
O302 Mn3 N312 C52 -58.5(8) . .
O301 Mn3 N312 C52 34.8(7) . .
N321 Mn3 N312 C52 -145.0(8) . .
N322 Mn3 N312 C52 103.0(10) . .
N311 Mn3 N312 C52 143.9(8) . .
C51 N312 C52 C53 73.1(15) . .
C54 N312 C52 C53 -162.0(12) . .
Mn3 N312 C52 C53 -39.8(13) . .
Mn3 O301 C53 O102 -164.0(12) . .
Mn3 O301 C53 C52 10(2) . .
Mn1 O102 C53 O301 1(2) . .
Mn1 O102 C53 C52 -172.9(10) . .
N312 C52 C53 O301 24(2) . .
N312 C52 C53 O102 -162.1(12) . .
C51 N312 C54 C55 61.9(14) . .
C52 N312 C54 C55 -64.2(14) . .
Mn3 N312 C54 C55 -177.8(9) . .
N312 C54 C55 C60 91.5(14) . .
N312 C54 C55 C56 -87.2(14) . .
C60 C55 C56 C57 1.9(18) . .
C54 C55 C56 C57 -179.3(12) . .
C55 C56 C57 C58 -4(2) . .
C56 C57 C58 C59 6(2) . .
C57 C58 C59 C60 -5(2) . .
C57 C58 C59 C61 178.9(13) . .
C58 C59 C60 C55 2.2(18) . .
C61 C59 C60 C55 178.3(10) . .
C56 C55 C60 C59 -0.8(16) . .
C54 C55 C60 C59 -179.6(11) . .
C58 C59 C61 N212 -96.7(14) . 2_655
C60 C59 C61 N212 87.3(13) . 2_655
O32 Cl3 O31 Cl3 78.9(17) . 2_655
O31 Cl3 O31 Cl3 -79.9(17) 2_655 2_655
O33 Cl3 O31 Cl3 179(100) . 2_655
O33 Cl3 O31 Cl3 0.3(15) 2_655 2_655
O31 Cl3 O32 Cl3 80(3) 2_655 2_655
O31 Cl3 O32 Cl3 -79(3) . 2_655
O33 Cl3 O32 Cl3 -180(100) . 2_655
O33 Cl3 O32 Cl3 0(3) 2_655 2_655
O32 Cl3 O33 Cl3 26(100) . 2_655
O31 Cl3 O33 Cl3 146(100) 2_655 2_655
O31 Cl3 O33 Cl3 -95(100) . 2_655
O33 Cl3 O33 Cl3 23(100) 2_655 2_655
